data_4128500
loop_
_publ_author_name
'Wu, Ju'
'Dou, Yingchao'
'Guillot, R\'egis'
'Kouklovsky, Cyrille'
'Vincent, Guillaume'

_publ_section_title
;
 Electrochemical Dearomative 2,3-Difunctionalization of Indoles.
;
_journal_issue 7
_journal_name_full 'Journal of the American Chemical Society'
_journal_page_first 2832
_journal_page_last 2837
_journal_paper_doi 10.1021/jacs.8b13371
_journal_volume 141
_journal_year 2019
_chemical_formula_moiety 'C13 H15 N O3'
_chemical_formula_sum 'C13 H15 N O3'
_chemical_formula_weight 233.26
_space_group_crystal_system orthorhombic
_space_group_IT_number 33
_space_group_name_Hall 'P 2c -2n'
_space_group_name_H-M_alt 'P n a 21'
_atom_sites_solution_hydrogens geom
_audit_creation_method SHELXL-2017/1
_cell_angle_alpha 90
_cell_angle_beta 90
_cell_angle_gamma 90
_cell_formula_units_Z 4
_cell_length_a 15.1003(10)
_cell_length_b 8.7723(6)
_cell_length_c 8.7236(5)
_cell_measurement_reflns_used 9639
_cell_measurement_temperature 100(1)
_cell_measurement_theta_max 43.81
_cell_measurement_theta_min 2.69
_cell_volume 1155.57(13)
_computing_structure_refinement 'SHELXL-2017/1 (Sheldrick, 2017)'
_diffrn_ambient_temperature 100(1)
_diffrn_measured_fraction_theta_full 0.999
_diffrn_measured_fraction_theta_max 0.996
_diffrn_measurement_device_type 'Bruker VENTURE PHOTON100 CMOS'
_diffrn_measurement_method '\f and \w scans'
_diffrn_radiation_type MoK\a
_diffrn_radiation_wavelength 0.71073
_diffrn_reflns_av_R_equivalents 0.0798
_diffrn_reflns_av_unetI/netI 0.0483
_diffrn_reflns_Laue_measured_fraction_full 0.999
_diffrn_reflns_Laue_measured_fraction_max 0.996
_diffrn_reflns_limit_h_max 30
_diffrn_reflns_limit_h_min -30
_diffrn_reflns_limit_k_max 17
_diffrn_reflns_limit_k_min -17
_diffrn_reflns_limit_l_max 17
_diffrn_reflns_limit_l_min -17
_diffrn_reflns_number 106534
_diffrn_reflns_point_group_measured_fraction_full 0.999
_diffrn_reflns_point_group_measured_fraction_max 0.991
_diffrn_reflns_theta_full 25.000
_diffrn_reflns_theta_max 45.554
_diffrn_reflns_theta_min 2.685
_exptl_absorpt_coefficient_mu 0.096
_exptl_absorpt_correction_T_max 0.9941
_exptl_absorpt_correction_T_min 0.9885
_exptl_absorpt_correction_type multi-scan
_exptl_absorpt_process_details SADABS
_exptl_crystal_colour colorless
_exptl_crystal_density_diffrn 1.341
_exptl_crystal_description block
_exptl_crystal_F_000 496
_exptl_crystal_size_max 0.130
_exptl_crystal_size_mid 0.100
_exptl_crystal_size_min 0.080
_refine_diff_density_max 1.198
_refine_diff_density_min -0.351
_refine_diff_density_rms 0.075
_refine_ls_abs_structure_details
;
 Flack x determined using 2978 quotients [(I+)-(I-)]/[(I+)+(I-)]
 (Parsons, Flack and Wagner, Acta Cryst. B69 (2013) 249-259).
;
_refine_ls_abs_structure_Flack 0.15(17)
_refine_ls_extinction_method none
_refine_ls_goodness_of_fit_ref 1.051
_refine_ls_hydrogen_treatment constr
_refine_ls_matrix_type full
_refine_ls_number_parameters 156
_refine_ls_number_reflns 9740
_refine_ls_number_restraints 1
_refine_ls_restrained_S_all 1.051
_refine_ls_R_factor_all 0.0742
_refine_ls_R_factor_gt 0.0515
_refine_ls_shift/su_max 0.000
_refine_ls_shift/su_mean 0.000
_refine_ls_structure_factor_coef Fsqd
_refine_ls_weighting_details 'w=1/[\s^2^(Fo^2^)+(0.0764P)^2^+0.0904P] where P=(Fo^2^+2Fc^2^)/3'
_refine_ls_weighting_scheme calc
_refine_ls_wR_factor_gt 0.1279
_refine_ls_wR_factor_ref 0.1369
_reflns_Friedel_coverage 0.908
_reflns_Friedel_fraction_full 0.998
_reflns_Friedel_fraction_max 0.985
_reflns_number_gt 7708
_reflns_number_total 9740
_reflns_threshold_expression 'I > 2\s(I)'
_cod_data_source_file 2f.cif
_cod_data_source_block 2f
_cod_database_code 4128500
_shelx_space_group_comment
;
The symmetry employed for this shelxl refinement is uniquely defined
by the following loop, which should always be used as a source of
symmetry information in preference to the above space-group names.
They are only intended as comments.
;
_shelx_estimated_absorpt_t_min 0.988
_shelx_estimated_absorpt_t_max 0.992

loop_
_space_group_symop_operation_xyz
'x, y, z'
'-x, -y, z+1/2'
'x+1/2, -y+1/2, z'
'-x+1/2, y+1/2, z+1/2'

loop_
_atom_site_label
_atom_site_type_symbol
_atom_site_fract_x
_atom_site_fract_y
_atom_site_fract_z
_atom_site_U_iso_or_equiv
_atom_site_adp_type
_atom_site_occupancy
_atom_site_site_symmetry_order
_atom_site_calc_flag
_atom_site_refinement_flags_posn
_atom_site_refinement_flags_adp
O1 O 0.44564(5) 0.36850(9) 0.53020(11) 0.01379(13) Uani 1 1 d . .
O3 O 0.63783(7) 0.69250(10) 0.44728(11) 0.01714(15) Uani 1 1 d . .
O2 O 0.51413(6) 0.09193(9) 0.64888(11) 0.01586(14) Uani 1 1 d . .
N1 N 0.58682(6) 0.46613(9) 0.53460(12) 0.01211(13) Uani 1 1 d . .
C5 C 0.68650(7) 0.40536(13) 0.30777(13) 0.01442(17) Uani 1 1 d . .
H5 H 0.694131 0.508051 0.275814 0.017 Uiso 1 1 calc R U
C11 C 0.58780(7) 0.62272(10) 0.53282(13) 0.01181(14) Uani 1 1 d . .
C4 C 0.63658(7) 0.36911(11) 0.43630(13) 0.01177(14) Uani 1 1 d . .
C2 C 0.57232(7) 0.21762(11) 0.63196(13) 0.01270(15) Uani 1 1 d . .
C10 C 0.38979(8) 0.24051(13) 0.56702(14) 0.01535(17) Uani 1 1 d . .
H10A H 0.336866 0.240676 0.500037 0.018 Uiso 1 1 calc R U
H10B H 0.369752 0.247869 0.674818 0.018 Uiso 1 1 calc R U
C6 C 0.72523(8) 0.28432(14) 0.22699(15) 0.01687(18) Uani 1 1 d . .
H6 H 0.759493 0.305480 0.138172 0.020 Uiso 1 1 calc R U
C1 C 0.52408(7) 0.37334(11) 0.62037(12) 0.01154(15) Uani 1 1 d . .
H1 H 0.512345 0.417393 0.724132 0.014 Uiso 1 1 calc R U
C8 C 0.66422(8) 0.09934(13) 0.40460(15) 0.01633(17) Uani 1 1 d . .
H8 H 0.656358 -0.003123 0.437113 0.020 Uiso 1 1 calc R U
C7 C 0.71456(8) 0.13365(14) 0.27414(15) 0.01766(19) Uani 1 1 d . .
H7 H 0.741573 0.053711 0.217487 0.021 Uiso 1 1 calc R U
C9 C 0.44143(8) 0.09514(12) 0.54395(15) 0.01650(18) Uani 1 1 d . .
H9A H 0.402518 0.006064 0.561797 0.020 Uiso 1 1 calc R U
H9B H 0.463719 0.090010 0.437352 0.020 Uiso 1 1 calc R U
C3 C 0.62630(7) 0.21860(11) 0.48472(13) 0.01279(15) Uani 1 1 d . .
C13 C 0.63220(9) 0.21513(15) 0.77263(16) 0.0194(2) Uani 1 1 d . .
H13C H 0.662765 0.116740 0.778405 0.029 Uiso 1 1 calc R U
H13B H 0.596370 0.229796 0.865123 0.029 Uiso 1 1 calc R U
H13A H 0.675973 0.297241 0.764788 0.029 Uiso 1 1 calc R U
C12 C 0.52692(9) 0.70160(12) 0.64361(15) 0.01710(18) Uani 1 1 d . .
H12A H 0.533761 0.812230 0.633457 0.026 Uiso 1 1 calc R U
H12B H 0.541785 0.670791 0.748485 0.026 Uiso 1 1 calc R U
H12C H 0.465505 0.673211 0.621153 0.026 Uiso 1 1 calc R U

loop_
_atom_site_aniso_label
_atom_site_aniso_U_11
_atom_site_aniso_U_22
_atom_site_aniso_U_33
_atom_site_aniso_U_23
_atom_site_aniso_U_13
_atom_site_aniso_U_12
O1 0.0134(3) 0.0113(3) 0.0166(3) 0.0013(2) -0.0006(3) -0.0011(2)
O3 0.0248(4) 0.0107(3) 0.0160(3) 0.0015(3) 0.0020(3) -0.0051(3)
O2 0.0177(3) 0.0090(3) 0.0208(4) 0.0039(2) 0.0016(3) -0.0019(2)
N1 0.0143(3) 0.0074(3) 0.0147(3) 0.0004(2) 0.0034(3) -0.0007(2)
C5 0.0140(4) 0.0129(4) 0.0163(4) 0.0013(3) 0.0031(3) -0.0008(3)
C11 0.0157(3) 0.0081(3) 0.0116(3) 0.0006(3) -0.0019(3) -0.0010(3)
C4 0.0117(3) 0.0093(3) 0.0143(3) 0.0001(3) 0.0015(3) -0.0003(3)
C2 0.0143(3) 0.0084(3) 0.0154(4) 0.0020(3) 0.0015(3) 0.0002(3)
C10 0.0138(4) 0.0138(4) 0.0184(4) -0.0002(3) 0.0013(3) -0.0025(3)
C6 0.0140(4) 0.0182(4) 0.0183(4) -0.0010(3) 0.0038(4) 0.0002(3)
C1 0.0130(4) 0.0090(3) 0.0127(3) 0.0009(2) 0.0014(3) -0.0009(3)
C8 0.0165(4) 0.0109(4) 0.0216(4) -0.0015(3) 0.0028(4) 0.0016(3)
C7 0.0157(4) 0.0158(4) 0.0214(5) -0.0042(4) 0.0030(4) 0.0018(4)
C9 0.0187(4) 0.0114(4) 0.0194(4) -0.0016(3) 0.0025(4) -0.0045(3)
C3 0.0134(4) 0.0089(3) 0.0160(4) 0.0005(3) 0.0018(3) 0.0004(3)
C13 0.0199(5) 0.0195(5) 0.0189(5) 0.0044(4) -0.0023(4) 0.0014(4)
C12 0.0235(5) 0.0098(3) 0.0179(4) -0.0013(3) 0.0022(4) 0.0015(3)

loop_
_atom_type_symbol
_atom_type_description
_atom_type_scat_dispersion_real
_atom_type_scat_dispersion_imag
_atom_type_scat_source
C C 0.0034 0.0017 'International Tables Vol C Tables 4.2.6.8 and 6.1.1.4'
H H 0.0000 0.0000 'International Tables Vol C Tables 4.2.6.8 and 6.1.1.4'
N N 0.0066 0.0034 'International Tables Vol C Tables 4.2.6.8 and 6.1.1.4'
O O 0.0114 0.0062 'International Tables Vol C Tables 4.2.6.8 and 6.1.1.4'

loop_
_geom_angle_atom_site_label_1
_geom_angle_atom_site_label_2
_geom_angle_atom_site_label_3
_geom_angle
C1 O1 C10 112.80(9)
C2 O2 C9 113.20(8)
C11 N1 C4 125.84(9)
C11 N1 C1 124.88(9)
C4 N1 C1 108.60(8)
C4 C5 C6 117.32(10)
C4 C5 H5 121.3
C6 C5 H5 121.3
O3 C11 N1 120.86(10)
O3 C11 C12 122.60(9)
N1 C11 C12 116.52(9)
C5 C4 C3 121.46(10)
C5 C4 N1 129.54(9)
C3 C4 N1 108.96(9)
O2 C2 C3 115.12(9)
O2 C2 C13 105.83(9)
C3 C2 C13 111.21(9)
O2 C2 C1 113.62(9)
C3 C2 C1 101.04(8)
C13 C2 C1 110.09(9)
O1 C10 C9 109.06(9)
O1 C10 H10A 109.9
C9 C10 H10A 109.9
O1 C10 H10B 109.9
C9 C10 H10B 109.9
H10A C10 H10B 108.3
C7 C6 C5 121.44(11)
C7 C6 H6 119.3
C5 C6 H6 119.3
O1 C1 N1 105.92(8)
O1 C1 C2 113.62(8)
N1 C1 C2 102.72(8)
O1 C1 H1 111.4
N1 C1 H1 111.4
C2 C1 H1 111.4
C3 C8 C7 118.21(10)
C3 C8 H8 120.9
C7 C8 H8 120.9
C6 C7 C8 120.41(11)
C6 C7 H7 119.8
C8 C7 H7 119.8
O2 C9 C10 109.16(9)
O2 C9 H9A 109.8
C10 C9 H9A 109.8
O2 C9 H9B 109.8
C10 C9 H9B 109.8
H9A C9 H9B 108.3
C8 C3 C4 121.14(10)
C8 C3 C2 130.13(10)
C4 C3 C2 108.70(9)
C2 C13 H13C 109.5
C2 C13 H13B 109.5
H13C C13 H13B 109.5
C2 C13 H13A 109.5
H13C C13 H13A 109.5
H13B C13 H13A 109.5
C11 C12 H12A 109.5
C11 C12 H12B 109.5
H12A C12 H12B 109.5
C11 C12 H12C 109.5
H12A C12 H12C 109.5
H12B C12 H12C 109.5

loop_
_geom_bond_atom_site_label_1
_geom_bond_atom_site_label_2
_geom_bond_distance
O1 C1 1.4225(13)
O1 C10 1.4405(13)
O3 C11 1.2256(14)
O2 C2 1.4176(13)
O2 C9 1.4296(15)
N1 C11 1.3738(12)
N1 C4 1.4228(14)
N1 C1 1.4560(13)
C5 C4 1.3880(16)
C5 C6 1.4021(16)
C5 H5 0.9500
C11 C12 1.5027(16)
C4 C3 1.3949(14)
C2 C3 1.5214(16)
C2 C13 1.5245(17)
C2 C1 1.5514(14)
C10 C9 1.5082(16)
C10 H10A 0.9900
C10 H10B 0.9900
C6 C7 1.3935(18)
C6 H6 0.9500
C1 H1 1.0000
C8 C3 1.3823(15)
C8 C7 1.4013(18)
C8 H8 0.9500
C7 H7 0.9500
C9 H9A 0.9900
C9 H9B 0.9900
C13 H13C 0.9800
C13 H13B 0.9800
C13 H13A 0.9800
C12 H12A 0.9800
C12 H12B 0.9800
C12 H12C 0.9800
